data_4075222
loop_
_publ_author_name
'Finze, Maik'
'Bernhardt, Eduard'
'Willner, Helge'
'Lehmann, Christian W.'

_publ_section_title
;
 (PPh3)3RhCNB(CF3)3and (PPh3)3RhNCB(CF3)3:&#x00A0; Isocyano- and
 Cyanoborate Complexes of Tris(triphenylphosphine)rhodium(I)
;
_journal_issue 12
_journal_name_full Organometallics
_journal_page_first 3070
_journal_paper_doi 10.1021/om060135z
_journal_volume 25
_journal_year 2006
_chemical_compound_source 'see paper'
_chemical_formula_sum 'C59.5 H48 B Cl3 F9 N P3 Rh'
_chemical_formula_weight 1260.97
_chemical_name_systematic
; 
 ? 
;
_space_group_IT_number 14
_symmetry_cell_setting monoclinic
_symmetry_Int_Tables_number 14
_symmetry_space_group_name_Hall '-P 2ybc'
_symmetry_space_group_name_H-M 'P 1 21/c 1'
_atom_sites_solution_hydrogens geom
_atom_sites_solution_primary heavy
_atom_sites_solution_secondary difmap
_cell_angle_alpha 90.00
_cell_angle_beta 94.0450(10)
_cell_angle_gamma 90.00
_cell_formula_units_Z 4
_cell_length_a 14.15850(10)
_cell_length_b 16.9086(2)
_cell_length_c 23.2446(2)
_cell_measurement_reflns_used 135165
_cell_measurement_temperature 100
_cell_measurement_theta_max 33.14
_cell_measurement_theta_min 2.91
_cell_volume 5550.90(9)
_computing_cell_refinement 'Denzo / Scalepack (Otwinowski 1997)'
_computing_data_collection 'Collect software (Nonius, 1998)'
_computing_data_reduction 'Denzo / Scalepack (Otwinowski 1997)'
_computing_molecular_graphics 'ORTEP (Johnson, 1976)'
_computing_structure_refinement 'SHELXL-97 (Sheldrick, 1997)'
_computing_structure_solution 'SHELXS-97 (Sheldrick, 1990)'
_diffrn_ambient_temperature 100
_diffrn_measured_fraction_theta_full 0.986
_diffrn_measured_fraction_theta_max 0.986
_diffrn_measurement_device_type 'Nonius KappaCCD'
_diffrn_measurement_method 'CCD \w-scan'
_diffrn_radiation_monochromator graphite
_diffrn_radiation_source '0.3 mm rotating anode'
_diffrn_radiation_type MoK\a
_diffrn_radiation_wavelength 0.71073
_diffrn_reflns_av_R_equivalents 0.1123
_diffrn_reflns_av_sigmaI/netI 0.0848
_diffrn_reflns_limit_h_max 21
_diffrn_reflns_limit_h_min -21
_diffrn_reflns_limit_k_max 26
_diffrn_reflns_limit_k_min -25
_diffrn_reflns_limit_l_max 35
_diffrn_reflns_limit_l_min -32
_diffrn_reflns_number 107004
_diffrn_reflns_theta_full 27.75
_diffrn_reflns_theta_max 33.18
_diffrn_reflns_theta_min 6.38
_diffrn_standards_decay_% 0.00
_diffrn_standards_interval_time 0
_diffrn_standards_number 0
_exptl_absorpt_coefficient_mu 0.609
_exptl_absorpt_correction_T_max 1
_exptl_absorpt_correction_T_min 1
_exptl_absorpt_correction_type psi-scan
_exptl_absorpt_process_details 'DENZO / Scalepack, Otwinowski (1997)'
_exptl_crystal_colour orange-red
_exptl_crystal_density_diffrn 1.509
_exptl_crystal_density_meas ?
_exptl_crystal_density_method none
_exptl_crystal_description block
_exptl_crystal_F_000 2556
_exptl_crystal_size_max 0.12
_exptl_crystal_size_mid 0.12
_exptl_crystal_size_min 0.10
_refine_diff_density_max 1.901
_refine_diff_density_min -1.575
_refine_diff_density_rms 0.125
_refine_ls_extinction_method none
_refine_ls_goodness_of_fit_ref 1.013
_refine_ls_hydrogen_treatment constr
_refine_ls_matrix_type full
_refine_ls_number_parameters 712
_refine_ls_number_reflns 20922
_refine_ls_number_restraints 4
_refine_ls_restrained_S_all 1.013
_refine_ls_R_factor_all 0.1028
_refine_ls_R_factor_gt 0.0596
_refine_ls_shift/su_max 0.189
_refine_ls_shift/su_mean 0.002
_refine_ls_structure_factor_coef Fsqd
_refine_ls_weighting_details 'calc w=1/[\s^2^(Fo^2^)+(0.0568P)^2^+11.8616P] where P=(Fo^2^+2Fc^2^)/3'
_refine_ls_weighting_scheme calc
_refine_ls_wR_factor_gt 0.1304
_refine_ls_wR_factor_ref 0.1498
_reflns_number_gt 14126
_reflns_number_total 20922
_reflns_threshold_expression I>2\s(I)
_cod_data_source_file om060135zsi20060215_065950.cif
_cod_data_source_block (PPh3)3RhNCB(CF3)3
_cod_depositor_comments
;
The following automatic conversions were performed:

'_geom_bond_publ_flag' value 'N' changed to 'n' according to
/home/saulius/struct/CIF-dictionaries/cif_core.dic dictionary named
'cif_core.dic' version 2.4.1 from 2010-06-29 (49
times).

'_geom_angle_publ_flag' value 'N' changed to 'n' according
to /home/saulius/struct/CIF-dictionaries/cif_core.dic dictionary
named 'cif_core.dic' version 2.4.1 from 2010-06-29 (106 times).

Automatic conversion script
Id: cif_fix_values 1715 2011-07-08 13:25:40Z adriana 

The following automatic conversions were performed:

'_exptl_crystal_density_meas' value 'none' was changed to '?' - the
value is perceived as not measured.

Automatic conversion script
Id: cif_fix_values 3008 2015-01-20 13:52:24Z robertas 
;
_cod_original_sg_symbol_H-M P21/c
_cod_original_formula_sum 'C59.50 H48 B Cl3 F9 N P3 Rh'
_cod_database_code 4075222

loop_
_symmetry_equiv_pos_as_xyz
'x, y, z'
'-x, y+1/2, -z+1/2'
'-x, -y, -z'
'x, -y-1/2, z-1/2'

loop_
_atom_site_label
_atom_site_type_symbol
_atom_site_fract_x
_atom_site_fract_y
_atom_site_fract_z
_atom_site_U_iso_or_equiv
_atom_site_adp_type
_atom_site_occupancy
_atom_site_symmetry_multiplicity
_atom_site_calc_flag
_atom_site_refinement_flags
_atom_site_disorder_assembly
_atom_site_disorder_group
Rh1 Rh -0.225801(14) 0.177303(12) 0.296337(9) 0.01226(5) Uani 1 1 d . . .
P1 P -0.19439(5) 0.20497(4) 0.20163(3) 0.01284(12) Uani 1 1 d . . .
P2 P -0.10981(5) 0.08848(4) 0.31643(3) 0.01402(12) Uani 1 1 d . . .
P3 P -0.25268(5) 0.21196(4) 0.39046(3) 0.01546(13) Uani 1 1 d . . .
F11 F -0.5542(2) 0.09498(16) 0.21342(17) 0.0663(9) Uani 1 1 d . . .
F12 F -0.57539(19) 0.12680(19) 0.30069(14) 0.0654(9) Uani 1 1 d . . .
F13 F -0.68607(15) 0.14709(16) 0.23535(13) 0.0493(7) Uani 1 1 d . . .
F21 F -0.49166(18) 0.2213(2) 0.13685(10) 0.0652(9) Uani 1 1 d . . .
F22 F -0.53773(19) 0.3359(2) 0.15535(14) 0.0656(9) Uani 1 1 d . . .
F23 F -0.64096(15) 0.24143(17) 0.14085(10) 0.0431(6) Uani 1 1 d . . .
F31 F -0.6070(2) 0.2881(2) 0.32635(12) 0.0675(9) Uani 1 1 d . . .
F32 F -0.55484(19) 0.37526(16) 0.27299(18) 0.0732(10) Uani 1 1 d . . .
F33 F -0.68780(16) 0.32127(17) 0.24766(13) 0.0511(7) Uani 1 1 d . . .
N1 N -0.36077(17) 0.21880(14) 0.27405(10) 0.0171(4) Uani 1 1 d . . .
B1 B -0.5462(2) 0.2377(2) 0.23553(15) 0.0217(6) Uani 1 1 d . . .
C1 C -0.5915(2) 0.1517(2) 0.24696(19) 0.0369(9) Uani 1 1 d . . .
C2 C -0.5534(2) 0.2580(3) 0.16724(17) 0.0393(9) Uani 1 1 d . . .
C3 C -0.5988(3) 0.3061(2) 0.2697(2) 0.0394(9) Uani 1 1 d . . .
C4 C -0.4374(2) 0.23087(17) 0.25824(13) 0.0189(5) Uani 1 1 d . . .
C11 C -0.07098(19) 0.21888(16) 0.18554(11) 0.0157(5) Uani 1 1 d . . .
C12 C -0.0268(2) 0.29199(17) 0.19575(12) 0.0182(5) Uani 1 1 d . . .
H12 H -0.0630 0.3359 0.2070 0.022 Uiso 1 1 calc R . .
C13 C 0.0695(2) 0.3010(2) 0.18958(13) 0.0229(6) Uani 1 1 d . . .
H13 H 0.0989 0.3508 0.1972 0.028 Uiso 1 1 calc R . .
C14 C 0.1227(2) 0.2376(2) 0.17234(14) 0.0246(6) Uani 1 1 d . . .
H14 H 0.1885 0.2437 0.1680 0.030 Uiso 1 1 calc R . .
C15 C 0.0792(2) 0.1651(2) 0.16141(14) 0.0254(6) Uani 1 1 d . . .
H15 H 0.1156 0.1217 0.1494 0.030 Uiso 1 1 calc R . .
C16 C -0.0170(2) 0.15527(18) 0.16786(13) 0.0193(5) Uani 1 1 d . . .
H16 H -0.0460 0.1053 0.1602 0.023 Uiso 1 1 calc R . .
C21 C -0.24553(19) 0.30304(16) 0.18701(12) 0.0154(5) Uani 1 1 d . . .
C22 C -0.2930(2) 0.32264(18) 0.13414(12) 0.0187(5) Uani 1 1 d . . .
H22 H -0.2983 0.2848 0.1039 0.022 Uiso 1 1 calc R . .
C23 C -0.3324(2) 0.39755(18) 0.12569(14) 0.0232(6) Uani 1 1 d . . .
H23 H -0.3641 0.4107 0.0896 0.028 Uiso 1 1 calc R . .
C24 C -0.3255(2) 0.45295(18) 0.16959(15) 0.0256(6) Uani 1 1 d . . .
H24 H -0.3527 0.5039 0.1636 0.031 Uiso 1 1 calc R . .
C25 C -0.2789(2) 0.43408(18) 0.22247(14) 0.0219(6) Uani 1 1 d . . .
H25 H -0.2739 0.4722 0.2525 0.026 Uiso 1 1 calc R . .
C26 C -0.2398(2) 0.35970(17) 0.23125(12) 0.0188(5) Uani 1 1 d . . .
H26 H -0.2088 0.3468 0.2676 0.023 Uiso 1 1 calc R . .
C31 C -0.24631(19) 0.14640(16) 0.14145(12) 0.0160(5) Uani 1 1 d . . .
C32 C -0.3295(2) 0.10502(18) 0.14909(13) 0.0205(5) Uani 1 1 d . . .
H32 H -0.3555 0.1053 0.1857 0.025 Uiso 1 1 calc R . .
C33 C -0.3748(3) 0.0632(2) 0.10359(16) 0.0313(7) Uani 1 1 d . . .
H33 H -0.4317 0.0355 0.1091 0.038 Uiso 1 1 calc R . .
C34 C -0.3371(3) 0.0619(2) 0.05018(16) 0.0348(8) Uani 1 1 d . . .
H34 H -0.3677 0.0328 0.0193 0.042 Uiso 1 1 calc R . .
C35 C -0.2552(3) 0.1030(2) 0.04219(14) 0.0318(7) Uani 1 1 d . . .
H35 H -0.2295 0.1026 0.0055 0.038 Uiso 1 1 calc R . .
C36 C -0.2097(2) 0.14511(18) 0.08748(13) 0.0226(6) Uani 1 1 d . . .
H36 H -0.1531 0.1733 0.0815 0.027 Uiso 1 1 calc R . .
C41 C -0.0940(2) 0.01940(16) 0.25632(12) 0.0174(5) Uani 1 1 d . . .
C42 C -0.0056(2) -0.00916(18) 0.24274(13) 0.0220(6) Uani 1 1 d . . .
H42 H 0.0497 0.0058 0.2657 0.026 Uiso 1 1 calc R . .
C43 C 0.0020(3) -0.0594(2) 0.19585(14) 0.0280(7) Uani 1 1 d . . .
H43 H 0.0625 -0.0779 0.1867 0.034 Uiso 1 1 calc R . .
C44 C -0.0778(3) -0.0826(2) 0.16255(14) 0.0312(7) Uani 1 1 d . . .
H44 H -0.0721 -0.1172 0.1308 0.037 Uiso 1 1 calc R . .
C45 C -0.1662(3) -0.05556(19) 0.17547(14) 0.0278(7) Uani 1 1 d . . .
H45 H -0.2213 -0.0714 0.1527 0.033 Uiso 1 1 calc R . .
C46 C -0.1737(2) -0.00469(17) 0.22236(13) 0.0207(5) Uani 1 1 d . . .
H46 H -0.2344 0.0138 0.2312 0.025 Uiso 1 1 calc R . .
C51 C 0.01295(19) 0.11431(17) 0.33806(12) 0.0161(5) Uani 1 1 d . . .
C52 C 0.0467(2) 0.18747(18) 0.32135(12) 0.0197(5) Uani 1 1 d . . .
H52 H 0.0049 0.2238 0.3015 0.024 Uiso 1 1 calc R . .
C53 C 0.1416(2) 0.2081(2) 0.33348(14) 0.0261(6) Uani 1 1 d . . .
H53 H 0.1645 0.2577 0.3211 0.031 Uiso 1 1 calc R . .
C54 C 0.2027(2) 0.1555(2) 0.36382(14) 0.0282(7) Uani 1 1 d . . .
H54 H 0.2670 0.1696 0.3728 0.034 Uiso 1 1 calc R . .
C55 C 0.1693(2) 0.0827(2) 0.38080(14) 0.0250(6) Uani 1 1 d . . .
H55 H 0.2107 0.0472 0.4018 0.030 Uiso 1 1 calc R . .
C56 C 0.0756(2) 0.06125(18) 0.36724(13) 0.0211(5) Uani 1 1 d . . .
H56 H 0.0539 0.0105 0.3778 0.025 Uiso 1 1 calc R . .
C61 C -0.14454(19) 0.02024(16) 0.37294(12) 0.0162(5) Uani 1 1 d . . .
C62 C -0.1067(2) 0.02548(17) 0.43023(12) 0.0196(5) Uani 1 1 d . . .
H62 H -0.0588 0.0633 0.4404 0.024 Uiso 1 1 calc R . .
C63 C -0.1389(2) -0.0242(2) 0.47227(14) 0.0251(6) Uani 1 1 d . . .
H63 H -0.1125 -0.0202 0.5109 0.030 Uiso 1 1 calc R . .
C64 C -0.2086(2) -0.0791(2) 0.45871(14) 0.0265(6) Uani 1 1 d . . .
H64 H -0.2302 -0.1128 0.4877 0.032 Uiso 1 1 calc R . .
C65 C -0.2473(2) -0.08487(19) 0.40224(14) 0.0255(6) Uani 1 1 d . . .
H65 H -0.2956 -0.1225 0.3927 0.031 Uiso 1 1 calc R . .
C66 C -0.2156(2) -0.03600(17) 0.35978(13) 0.0199(5) Uani 1 1 d . . .
H66 H -0.2424 -0.0407 0.3213 0.024 Uiso 1 1 calc R . .
C71 C -0.2772(2) 0.31875(18) 0.38821(12) 0.0204(5) Uani 1 1 d . . .
C72 C -0.3694(3) 0.3466(2) 0.37702(15) 0.0291(7) Uani 1 1 d . . .
H72 H -0.4204 0.3102 0.3724 0.035 Uiso 1 1 calc R . .
C73 C -0.3871(3) 0.4275(2) 0.37260(17) 0.0397(9) Uani 1 1 d . . .
H73 H -0.4502 0.4455 0.3645 0.048 Uiso 1 1 calc R . .
C74 C -0.3147(3) 0.4819(2) 0.37976(16) 0.0407(9) Uani 1 1 d . . .
H74 H -0.3276 0.5370 0.3775 0.049 Uiso 1 1 calc R . .
C75 C -0.2235(3) 0.4551(2) 0.39026(15) 0.0353(8) Uani 1 1 d . . .
H75 H -0.1729 0.4921 0.3949 0.042 Uiso 1 1 calc R . .
C76 C -0.2044(3) 0.37440(19) 0.39416(14) 0.0261(6) Uani 1 1 d . . .
H76 H -0.1408 0.3570 0.4010 0.031 Uiso 1 1 calc R . .
C81 C -0.35675(19) 0.17032(18) 0.42097(12) 0.0191(5) Uani 1 1 d . . .
C82 C -0.3921(2) 0.09934(19) 0.39819(14) 0.0238(6) Uani 1 1 d . . .
H82 H -0.3634 0.0755 0.3668 0.029 Uiso 1 1 calc R . .
C83 C -0.4694(2) 0.0630(2) 0.42134(17) 0.0343(8) Uani 1 1 d . . .
H83 H -0.4933 0.0143 0.4058 0.041 Uiso 1 1 calc R . .
C84 C -0.5113(2) 0.0980(3) 0.46696(17) 0.0358(8) Uani 1 1 d . . .
H84 H -0.5640 0.0732 0.4827 0.043 Uiso 1 1 calc R . .
C85 C -0.4770(3) 0.1690(2) 0.48992(15) 0.0334(8) Uani 1 1 d . . .
H85 H -0.5065 0.1928 0.5211 0.040 Uiso 1 1 calc R . .
C86 C -0.3995(2) 0.2055(2) 0.46734(14) 0.0262(6) Uani 1 1 d . . .
H86 H -0.3756 0.2539 0.4832 0.031 Uiso 1 1 calc R . .
C91 C -0.1595(2) 0.20422(17) 0.44894(12) 0.0186(5) Uani 1 1 d . . .
C92 C -0.0676(2) 0.22676(19) 0.43793(14) 0.0242(6) Uani 1 1 d . . .
H92 H -0.0557 0.2475 0.4012 0.029 Uiso 1 1 calc R . .
C93 C 0.0062(2) 0.2194(2) 0.47973(16) 0.0307(7) Uani 1 1 d . . .
H93 H 0.0684 0.2347 0.4714 0.037 Uiso 1 1 calc R . .
C94 C -0.0102(3) 0.1896(2) 0.53401(16) 0.0339(8) Uani 1 1 d . . .
H94 H 0.0402 0.1857 0.5630 0.041 Uiso 1 1 calc R . .
C95 C -0.1005(2) 0.1659(2) 0.54535(14) 0.0278(7) Uani 1 1 d . . .
H95 H -0.1117 0.1446 0.5821 0.033 Uiso 1 1 calc R . .
C96 C -0.1754(2) 0.1731(2) 0.50328(12) 0.0228(6) Uani 1 1 d . . .
H96 H -0.2372 0.1568 0.5115 0.027 Uiso 1 1 calc R . .
Cl1A Cl -0.23994(14) -0.1521(2) 0.02103(17) 0.0768(10) Uani 0.50 1 d PD A 1
Cl1B Cl -0.2751(4) -0.2060(8) -0.0004(4) 0.105 Uiso 0.17 1 d PD A 2
Cl1C Cl -0.2423(3) -0.2023(6) 0.0420(7) 0.105 Uiso 0.17 1 d PD A 3
Cl1D Cl -0.2591(3) -0.1698(11) 0.0001(3) 0.105 Uiso 0.17 1 d PD A 4
Cl2 Cl -0.44205(10) -0.12746(8) -0.00382(7) 0.0675(4) Uani 1 1 d . A .
C99 C -0.3512(2) -0.1615(4) 0.0421(2) 0.083(2) Uani 1 1 d D . .
H99A H -0.3543 -0.1335 0.0794 0.099 Uiso 1 1 calc R B 1
H99B H -0.3626 -0.2182 0.0494 0.099 Uiso 1 1 calc R B 1
C98 C -0.0432(11) 0.5004(7) 0.5233(5) 0.075(4) Uani 0.50 1 d P . .
H98A H -0.0348 0.5092 0.5655 0.090 Uiso 0.50 1 calc PR . .
H98B H -0.1120 0.4944 0.5134 0.090 Uiso 0.50 1 calc PR . .
Cl3 Cl 0.00735(14) 0.41625(10) 0.50955(9) 0.0859(5) Uani 1 1 d . . .

loop_
_atom_site_aniso_label
_atom_site_aniso_U_11
_atom_site_aniso_U_22
_atom_site_aniso_U_33
_atom_site_aniso_U_23
_atom_site_aniso_U_13
_atom_site_aniso_U_12
Rh1 0.01219(8) 0.01270(8) 0.01181(9) 0.00019(7) 0.00026(6) 0.00108(7)
P1 0.0135(3) 0.0125(3) 0.0123(3) 0.0003(2) 0.0002(2) 0.0000(2)
P2 0.0144(3) 0.0137(3) 0.0137(3) 0.0003(2) -0.0003(2) 0.0018(2)
P3 0.0165(3) 0.0163(3) 0.0136(3) -0.0008(2) 0.0014(2) 0.0014(2)
F11 0.0457(15) 0.0326(13) 0.118(3) -0.0222(16) -0.0104(16) 0.0021(11)
F12 0.0469(15) 0.070(2) 0.075(2) 0.0518(16) -0.0226(13) -0.0269(14)
F13 0.0200(10) 0.0503(15) 0.0757(18) 0.0221(13) -0.0088(11) -0.0108(10)
F21 0.0368(13) 0.133(3) 0.0263(12) 0.0029(15) 0.0018(10) 0.0249(16)
F22 0.0396(14) 0.081(2) 0.076(2) 0.0534(17) -0.0024(13) -0.0088(13)
F23 0.0232(10) 0.0689(17) 0.0356(12) 0.0090(11) -0.0089(9) 0.0085(10)
F31 0.0493(16) 0.109(3) 0.0443(15) -0.0258(16) 0.0087(12) 0.0190(17)
F32 0.0398(14) 0.0315(13) 0.146(3) -0.0273(17) -0.0068(17) 0.0053(11)
F33 0.0227(10) 0.0583(16) 0.0707(18) -0.0201(14) -0.0078(11) 0.0196(10)
N1 0.0172(10) 0.0178(11) 0.0164(10) 0.0010(8) 0.0027(8) 0.0017(8)
B1 0.0136(13) 0.0256(16) 0.0261(16) 0.0054(13) 0.0022(11) 0.0035(11)
C1 0.0190(15) 0.0335(18) 0.056(2) 0.0114(17) -0.0109(15) -0.0030(13)
C2 0.0185(15) 0.065(3) 0.0345(19) 0.0125(18) -0.0002(13) 0.0095(16)
C3 0.0204(15) 0.041(2) 0.057(3) -0.0112(18) -0.0011(15) 0.0078(14)
C4 0.0169(12) 0.0195(13) 0.0205(13) 0.0039(10) 0.0031(10) 0.0007(10)
C11 0.0160(11) 0.0178(12) 0.0132(11) 0.0021(9) 0.0008(9) 0.0005(9)
C12 0.0179(12) 0.0185(12) 0.0180(12) 0.0004(10) -0.0008(10) -0.0025(10)
C13 0.0187(13) 0.0274(15) 0.0222(14) 0.0025(11) -0.0022(11) -0.0052(11)
C14 0.0149(12) 0.0324(16) 0.0264(15) 0.0048(12) 0.0005(11) -0.0002(11)
C15 0.0196(13) 0.0277(16) 0.0293(16) 0.0037(12) 0.0038(11) 0.0052(11)
C16 0.0184(12) 0.0188(12) 0.0207(13) 0.0029(10) 0.0024(10) 0.0014(10)
C21 0.0148(11) 0.0142(11) 0.0174(12) 0.0026(9) 0.0022(9) 0.0014(8)
C22 0.0197(12) 0.0197(12) 0.0165(12) 0.0001(10) 0.0007(9) 0.0020(10)
C23 0.0229(14) 0.0210(14) 0.0255(15) 0.0043(11) -0.0001(11) 0.0071(11)
C24 0.0269(15) 0.0175(13) 0.0330(16) 0.0017(12) 0.0071(12) 0.0058(11)
C25 0.0278(14) 0.0160(12) 0.0227(13) -0.0031(11) 0.0065(11) 0.0012(10)
C26 0.0219(13) 0.0182(13) 0.0164(12) -0.0004(10) 0.0011(10) -0.0003(10)
C31 0.0186(12) 0.0139(11) 0.0151(12) 0.0003(9) -0.0020(9) 0.0013(9)
C32 0.0183(12) 0.0222(13) 0.0206(13) 0.0017(11) -0.0023(10) -0.0024(10)
C33 0.0291(16) 0.0286(16) 0.0347(18) -0.0040(14) -0.0072(14) -0.0086(13)
C34 0.044(2) 0.0295(17) 0.0284(17) -0.0074(14) -0.0118(15) -0.0074(15)
C35 0.048(2) 0.0292(17) 0.0176(14) -0.0059(12) 0.0012(14) -0.0022(15)
C36 0.0318(15) 0.0201(13) 0.0158(13) -0.0023(10) 0.0015(11) -0.0034(11)
C41 0.0243(13) 0.0129(11) 0.0151(12) 0.0008(9) 0.0009(10) 0.0031(9)
C42 0.0266(14) 0.0194(13) 0.0202(13) 0.0025(11) 0.0040(11) 0.0057(11)
C43 0.0370(17) 0.0258(15) 0.0221(15) 0.0008(12) 0.0083(13) 0.0112(13)
C44 0.051(2) 0.0233(15) 0.0199(15) -0.0033(12) 0.0051(14) 0.0086(14)
C45 0.0414(18) 0.0221(14) 0.0189(14) -0.0038(11) -0.0044(13) 0.0015(13)
C46 0.0266(14) 0.0171(12) 0.0182(13) 0.0002(10) 0.0004(11) 0.0020(10)
C51 0.0146(11) 0.0187(12) 0.0146(12) -0.0011(9) -0.0013(9) 0.0014(9)
C52 0.0196(12) 0.0229(14) 0.0162(12) 0.0015(10) -0.0011(10) 0.0012(10)
C53 0.0224(14) 0.0289(16) 0.0266(15) 0.0014(12) 0.0005(12) -0.0058(12)
C54 0.0183(13) 0.0407(19) 0.0249(15) -0.0022(13) -0.0025(11) -0.0026(12)
C55 0.0176(13) 0.0348(17) 0.0222(14) 0.0022(12) -0.0020(11) 0.0070(12)
C56 0.0204(13) 0.0214(13) 0.0212(14) 0.0019(11) 0.0005(10) 0.0033(10)
C61 0.0181(12) 0.0145(11) 0.0161(12) 0.0029(9) 0.0010(9) 0.0021(9)
C62 0.0225(13) 0.0176(12) 0.0183(13) 0.0028(10) -0.0014(10) -0.0006(10)
C63 0.0287(15) 0.0281(15) 0.0184(14) 0.0041(11) 0.0006(11) -0.0015(12)
C64 0.0320(16) 0.0240(15) 0.0241(15) 0.0071(12) 0.0067(12) -0.0008(12)
C65 0.0253(15) 0.0217(14) 0.0299(16) -0.0001(12) 0.0042(12) -0.0053(11)
C66 0.0204(13) 0.0189(12) 0.0203(13) 0.0006(10) 0.0006(10) -0.0012(10)
C71 0.0296(14) 0.0182(12) 0.0137(11) -0.0010(10) 0.0037(10) 0.0050(11)
C72 0.0332(17) 0.0263(15) 0.0279(16) -0.0033(13) 0.0023(13) 0.0101(13)
C73 0.051(2) 0.0299(18) 0.038(2) -0.0002(15) 0.0048(17) 0.0205(17)
C74 0.074(3) 0.0202(16) 0.0285(18) 0.0003(13) 0.0077(18) 0.0095(17)
C75 0.060(2) 0.0198(15) 0.0264(17) 0.0015(12) 0.0075(16) -0.0050(15)
C76 0.0352(17) 0.0228(14) 0.0207(14) 0.0036(11) 0.0057(12) -0.0026(12)
C81 0.0160(11) 0.0247(14) 0.0165(12) 0.0026(10) 0.0008(9) 0.0015(10)
C82 0.0239(14) 0.0254(15) 0.0219(14) 0.0033(11) 0.0009(11) -0.0024(11)
C83 0.0267(16) 0.0353(19) 0.041(2) 0.0091(16) 0.0026(14) -0.0093(14)
C84 0.0235(16) 0.048(2) 0.0363(19) 0.0176(17) 0.0088(14) -0.0022(14)
C85 0.0289(16) 0.045(2) 0.0274(16) 0.0087(15) 0.0108(13) 0.0069(15)
C86 0.0255(15) 0.0342(17) 0.0194(14) 0.0014(12) 0.0043(11) 0.0046(12)
C91 0.0198(12) 0.0177(12) 0.0180(13) -0.0047(10) -0.0012(10) 0.0020(10)
C92 0.0231(14) 0.0231(14) 0.0263(15) -0.0074(12) 0.0017(11) -0.0008(11)
C93 0.0211(14) 0.0345(18) 0.0355(18) -0.0135(15) -0.0045(13) 0.0008(13)
C94 0.0294(16) 0.044(2) 0.0263(16) -0.0150(15) -0.0114(13) 0.0097(15)
C95 0.0306(16) 0.0354(18) 0.0164(13) -0.0056(12) -0.0048(11) 0.0109(13)
C96 0.0226(13) 0.0293(15) 0.0163(12) -0.0042(11) 0.0007(10) 0.0058(12)
Cl1A 0.0366(12) 0.0686(19) 0.121(3) -0.0167(18) -0.0229(14) 0.0162(12)
Cl2 0.0533(7) 0.0509(7) 0.0955(11) 0.0061(7) -0.0148(7) -0.0090(6)
C99 0.101(5) 0.061(4) 0.080(4) 0.007(3) -0.040(4) -0.014(3)
C98 0.113(11) 0.059(7) 0.055(7) -0.003(5) 0.030(7) -0.008(7)
Cl3 0.0926(12) 0.0548(9) 0.1117(14) 0.0171(9) 0.0174(10) 0.0065(8)

loop_
_atom_type_symbol
_atom_type_description
_atom_type_scat_dispersion_real
_atom_type_scat_dispersion_imag
_atom_type_scat_source
C C 0.0033 0.0016 'International Tables Vol C Tables 4.2.6.8 and 6.1.1.4'
H H 0.0000 0.0000 'International Tables Vol C Tables 4.2.6.8 and 6.1.1.4'
B B 0.0013 0.0007 'International Tables Vol C Tables 4.2.6.8 and 6.1.1.4'
N N 0.0061 0.0033 'International Tables Vol C Tables 4.2.6.8 and 6.1.1.4'
F F 0.0171 0.0103 'International Tables Vol C Tables 4.2.6.8 and 6.1.1.4'
P P 0.1023 0.0942 'International Tables Vol C Tables 4.2.6.8 and 6.1.1.4'
Cl Cl 0.1484 0.1585 'International Tables Vol C Tables 4.2.6.8 and 6.1.1.4'
Rh Rh -1.1178 0.9187 'International Tables Vol C Tables 4.2.6.8 and 6.1.1.4'

loop_
_geom_angle_atom_site_label_1
_geom_angle_atom_site_label_2
_geom_angle_atom_site_label_3
_geom_angle
_geom_angle_site_symmetry_1
_geom_angle_site_symmetry_3
_geom_angle_publ_flag
N1 Rh1 P2 157.96(7) . . ?
N1 Rh1 P3 86.58(7) . . ?
P2 Rh1 P3 97.97(3) . . ?
N1 Rh1 P1 85.96(7) . . ?
P2 Rh1 P1 98.36(3) . . ?
P3 Rh1 P1 153.73(3) . . ?
C31 P1 C11 104.60(13) . . ?
C31 P1 C21 102.50(13) . . ?
C11 P1 C21 102.51(12) . . ?
C31 P1 Rh1 121.54(9) . . ?
C11 P1 Rh1 117.99(9) . . ?
C21 P1 Rh1 104.98(9) . . ?
C51 P2 C61 104.48(13) . . ?
C51 P2 C41 101.29(13) . . ?
C61 P2 C41 101.31(13) . . ?
C51 P2 Rh1 124.30(9) . . ?
C61 P2 Rh1 109.79(9) . . ?
C41 P2 Rh1 112.99(9) . . ?
C81 P3 C91 104.10(13) . . ?
C81 P3 C71 103.55(14) . . ?
C91 P3 C71 102.47(14) . . ?
C81 P3 Rh1 117.40(10) . . ?
C91 P3 Rh1 121.61(9) . . ?
C71 P3 Rh1 105.32(9) . . ?
C4 N1 Rh1 169.8(2) . . ?
C4 B1 C3 110.9(3) . . ?
C4 B1 C1 105.3(2) . . ?
C3 B1 C1 111.1(3) . . ?
C4 B1 C2 109.4(2) . . ?
C3 B1 C2 109.4(3) . . ?
C1 B1 C2 110.6(3) . . ?
F12 C1 F13 105.8(3) . . ?
F12 C1 F11 105.5(3) . . ?
F13 C1 F11 105.2(3) . . ?
F12 C1 B1 113.4(3) . . ?
F13 C1 B1 114.7(3) . . ?
F11 C1 B1 111.3(3) . . ?
F21 C2 F22 102.8(3) . . ?
F21 C2 F23 106.1(4) . . ?
F22 C2 F23 105.1(3) . . ?
F21 C2 B1 115.3(3) . . ?
F22 C2 B1 113.7(4) . . ?
F23 C2 B1 112.8(3) . . ?
F32 C3 F33 106.0(3) . . ?
F32 C3 F31 102.3(4) . . ?
F33 C3 F31 105.6(3) . . ?
F32 C3 B1 115.4(3) . . ?
F33 C3 B1 113.5(3) . . ?
F31 C3 B1 112.9(3) . . ?
N1 C4 B1 173.8(3) . . ?
C16 C11 C12 118.9(3) . . ?
C16 C11 P1 120.8(2) . . ?
C12 C11 P1 120.1(2) . . ?
C13 C12 C11 120.7(3) . . ?
C13 C12 H12 119.7 . . n
C11 C12 H12 119.7 . . n
C14 C13 C12 120.1(3) . . ?
C14 C13 H13 119.9 . . n
C12 C13 H13 119.9 . . n
C13 C14 C15 119.6(3) . . ?
C13 C14 H14 120.2 . . n
C15 C14 H14 120.2 . . n
C14 C15 C16 120.7(3) . . ?
C14 C15 H15 119.6 . . n
C16 C15 H15 119.6 . . n
C15 C16 C11 120.0(3) . . ?
C15 C16 H16 120.0 . . n
C11 C16 H16 120.0 . . n
C22 C21 C26 118.8(3) . . ?
C22 C21 P1 122.5(2) . . ?
C26 C21 P1 118.7(2) . . ?
C23 C22 C21 120.2(3) . . ?
C23 C22 H22 119.9 . . n
C21 C22 H22 119.9 . . n
C24 C23 C22 120.3(3) . . ?
C24 C23 H23 119.8 . . n
C22 C23 H23 119.8 . . n
C23 C24 C25 120.1(3) . . ?
C23 C24 H24 120.0 . . n
C25 C24 H24 120.0 . . n
C26 C25 C24 119.9(3) . . ?
C26 C25 H25 120.0 . . n
C24 C25 H25 120.0 . . n
C25 C26 C21 120.7(3) . . ?
C25 C26 H26 119.7 . . n
C21 C26 H26 119.7 . . n
C36 C31 C32 118.7(3) . . ?
C36 C31 P1 123.0(2) . . ?
C32 C31 P1 118.3(2) . . ?
C33 C32 C31 120.5(3) . . ?
C33 C32 H32 119.8 . . n
C31 C32 H32 119.8 . . n
C34 C33 C32 120.3(3) . . ?
C34 C33 H33 119.9 . . n
C32 C33 H33 119.9 . . n
C35 C34 C33 119.6(3) . . ?
C35 C34 H34 120.2 . . n
C33 C34 H34 120.2 . . n
C34 C35 C36 120.4(3) . . ?
C34 C35 H35 119.8 . . n
C36 C35 H35 119.8 . . n
C35 C36 C31 120.6(3) . . ?
C35 C36 H36 119.7 . . n
C31 C36 H36 119.7 . . n
C46 C41 C42 118.3(3) . . ?
C46 C41 P2 118.5(2) . . ?
C42 C41 P2 123.2(2) . . ?
C43 C42 C41 120.5(3) . . ?
C43 C42 H42 119.8 . . n
C41 C42 H42 119.8 . . n
C44 C43 C42 120.5(3) . . ?
C44 C43 H43 119.8 . . n
C42 C43 H43 119.8 . . n
C43 C44 C45 120.1(3) . . ?
C43 C44 H44 120.0 . . n
C45 C44 H44 120.0 . . n
C44 C45 C46 119.4(3) . . ?
C44 C45 H45 120.3 . . n
C46 C45 H45 120.3 . . n
C41 C46 C45 121.3(3) . . ?
C41 C46 H46 119.4 . . n
C45 C46 H46 119.4 . . n
C52 C51 C56 119.1(3) . . ?
C52 C51 P2 118.3(2) . . ?
C56 C51 P2 122.5(2) . . ?
C51 C52 C53 120.7(3) . . ?
C51 C52 H52 119.7 . . n
C53 C52 H52 119.7 . . n
C54 C53 C52 119.7(3) . . ?
C54 C53 H53 120.2 . . n
C52 C53 H53 120.2 . . n
C55 C54 C53 119.9(3) . . ?
C55 C54 H54 120.1 . . n
C53 C54 H54 120.1 . . n
C54 C55 C56 120.4(3) . . ?
C54 C55 H55 119.8 . . n
C56 C55 H55 119.8 . . n
C55 C56 C51 120.2(3) . . ?
C55 C56 H56 119.9 . . n
C51 C56 H56 119.9 . . n
C62 C61 C66 118.0(3) . . ?
C62 C61 P2 122.3(2) . . ?
C66 C61 P2 119.5(2) . . ?
C63 C62 C61 120.5(3) . . ?
C63 C62 H62 119.8 . . n
C61 C62 H62 119.8 . . n
C64 C63 C62 120.8(3) . . ?
C64 C63 H63 119.6 . . n
C62 C63 H63 119.6 . . n
C63 C64 C65 119.5(3) . . ?
C63 C64 H64 120.3 . . n
C65 C64 H64 120.3 . . n
C66 C65 C64 120.4(3) . . ?
C66 C65 H65 119.8 . . n
C64 C65 H65 119.8 . . n
C65 C66 C61 120.8(3) . . ?
C65 C66 H66 119.6 . . n
C61 C66 H66 119.6 . . n
C72 C71 C76 117.8(3) . . ?
C72 C71 P3 120.6(3) . . ?
C76 C71 P3 121.5(2) . . ?
C73 C72 C71 120.4(4) . . ?
C73 C72 H72 119.8 . . n
C71 C72 H72 119.8 . . n
C74 C73 C72 121.2(4) . . ?
C74 C73 H73 119.4 . . n
C72 C73 H73 119.4 . . n
C75 C74 C73 118.9(3) . . ?
C75 C74 H74 120.5 . . n
C73 C74 H74 120.5 . . n
C74 C75 C76 120.6(4) . . ?
C74 C75 H75 119.7 . . n
C76 C75 H75 119.7 . . n
C75 C76 C71 121.1(3) . . ?
C75 C76 H76 119.5 . . n
C71 C76 H76 119.5 . . n
C82 C81 C86 119.7(3) . . ?
C82 C81 P3 117.7(2) . . ?
C86 C81 P3 122.6(2) . . ?
C81 C82 C83 120.3(3) . . ?
C81 C82 H82 119.9 . . n
C83 C82 H82 119.9 . . n
C84 C83 C82 119.8(4) . . ?
C84 C83 H83 120.1 . . n
C82 C83 H83 120.1 . . n
C83 C84 C85 120.5(3) . . ?
C83 C84 H84 119.7 . . n
C85 C84 H84 119.7 . . n
C84 C85 C86 120.1(3) . . ?
C84 C85 H85 119.9 . . n
C86 C85 H85 119.9 . . n
C85 C86 C81 119.6(3) . . ?
C85 C86 H86 120.2 . . n
C81 C86 H86 120.2 . . n
C92 C91 C96 118.6(3) . . ?
C92 C91 P3 118.4(2) . . ?
C96 C91 P3 122.9(2) . . ?
C93 C92 C91 121.0(3) . . ?
C93 C92 H92 119.5 . . n
C91 C92 H92 119.5 . . n
C92 C93 C94 120.2(3) . . ?
C92 C93 H93 119.9 . . n
C94 C93 H93 119.9 . . n
C95 C94 C93 119.6(3) . . ?
C95 C94 H94 120.2 . . n
C93 C94 H94 120.2 . . n
C94 C95 C96 120.5(3) . . ?
C94 C95 H95 119.7 . . n
C96 C95 H95 119.7 . . n
C95 C96 C91 120.1(3) . . ?
C95 C96 H96 119.9 . . n
C91 C96 H96 119.9 . . n
Cl1A C99 Cl1C 33.7(4) . . ?
Cl1A C99 Cl1B 39.3(4) . . ?
Cl1C C99 Cl1B 36.6(5) . . ?
Cl1A C99 Cl1D 21.1(3) . . ?
Cl1C C99 Cl1D 39.0(6) . . ?
Cl1B C99 Cl1D 22.3(7) . . ?
Cl1A C99 Cl2 117.5(3) . . ?
Cl1C C99 Cl2 141.4(6) . . ?
Cl1B C99 Cl2 105.4(5) . . ?
Cl1D C99 Cl2 104.1(4) . . ?
Cl1A C99 H99A 107.9 . . n
Cl1C C99 H99A 107.0 . . n
Cl1B C99 H99A 142.5 . . n
Cl1D C99 H99A 129.0 . . n
Cl2 C99 H99A 107.9 . . n
Cl1A C99 H99B 107.9 . . n
Cl1C C99 H99B 76.4 . . n
Cl1B C99 H99B 77.7 . . n
Cl1D C99 H99B 99.2 . . n
Cl2 C99 H99B 107.9 . . n
H99A C99 H99B 107.2 . . n
Cl3 C98 Cl3 119.1(7) . 3_566 ?
Cl3 C98 H98A 107.5 . . n
Cl3 C98 H98A 107.5 3_566 . n
Cl3 C98 H98B 107.5 . . n
Cl3 C98 H98B 107.5 3_566 . n
H98A C98 H98B 107.0 . . n
C98 Cl3 C98 60.9(7) . 3_566 ?

loop_
_geom_bond_atom_site_label_1
_geom_bond_atom_site_label_2
_geom_bond_distance
_geom_bond_site_symmetry_2
_geom_bond_publ_flag
Rh1 N1 2.067(2) . ?
Rh1 P2 2.2501(7) . ?
Rh1 P3 2.3221(7) . ?
Rh1 P1 2.3240(7) . ?
P1 C31 1.826(3) . ?
P1 C11 1.828(3) . ?
P1 C21 1.832(3) . ?
P2 C51 1.828(3) . ?
P2 C61 1.841(3) . ?
P2 C41 1.847(3) . ?
P3 C81 1.821(3) . ?
P3 C91 1.831(3) . ?
P3 C71 1.839(3) . ?
F11 C1 1.366(5) . ?
F12 C1 1.323(5) . ?
F13 C1 1.350(4) . ?
F21 C2 1.317(5) . ?
F22 C2 1.366(5) . ?
F23 C2 1.373(4) . ?
F31 C3 1.364(6) . ?
F32 C3 1.324(5) . ?
F33 C3 1.352(4) . ?
N1 C4 1.139(4) . ?
B1 C4 1.597(4) . ?
B1 C3 1.615(5) . ?
B1 C1 1.619(5) . ?
B1 C2 1.620(5) . ?
C11 C16 1.398(4) . ?
C11 C12 1.398(4) . ?
C12 C13 1.389(4) . ?
C12 H12 0.9500 . n
C13 C14 1.386(5) . ?
C13 H13 0.9500 . n
C14 C15 1.387(5) . ?
C14 H14 0.9500 . n
C15 C16 1.391(4) . ?
C15 H15 0.9500 . n
C16 H16 0.9500 . n
C21 C22 1.398(4) . ?
C21 C26 1.404(4) . ?
C22 C23 1.392(4) . ?
C22 H22 0.9500 . n
C23 C24 1.384(5) . ?
C23 H23 0.9500 . n
C24 C25 1.391(5) . ?
C24 H24 0.9500 . n
C25 C26 1.383(4) . ?
C25 H25 0.9500 . n
C26 H26 0.9500 . n
C31 C36 1.391(4) . ?
C31 C32 1.392(4) . ?
C32 C33 1.391(4) . ?
C32 H32 0.9500 . n
C33 C34 1.385(5) . ?
C33 H33 0.9500 . n
C34 C35 1.377(5) . ?
C34 H34 0.9500 . n
C35 C36 1.391(4) . ?
C35 H35 0.9500 . n
C36 H36 0.9500 . n
C41 C46 1.392(4) . ?
C41 C42 1.399(4) . ?
C42 C43 1.392(4) . ?
C42 H42 0.9500 . n
C43 C44 1.381(5) . ?
C43 H43 0.9500 . n
C44 C45 1.386(5) . ?
C44 H44 0.9500 . n
C45 C46 1.398(4) . ?
C45 H45 0.9500 . n
C46 H46 0.9500 . n
C51 C52 1.391(4) . ?
C51 C56 1.402(4) . ?
C52 C53 1.397(4) . ?
C52 H52 0.9500 . n
C53 C54 1.396(5) . ?
C53 H53 0.9500 . n
C54 C55 1.386(5) . ?
C54 H54 0.9500 . n
C55 C56 1.390(4) . ?
C55 H55 0.9500 . n
C56 H56 0.9500 . n
C61 C62 1.403(4) . ?
C61 C66 1.403(4) . ?
C62 C63 1.390(4) . ?
C62 H62 0.9500 . n
C63 C64 1.375(5) . ?
C63 H63 0.9500 . n
C64 C65 1.389(5) . ?
C64 H64 0.9500 . n
C65 C66 1.386(4) . ?
C65 H65 0.9500 . n
C66 H66 0.9500 . n
C71 C72 1.395(5) . ?
C71 C76 1.395(5) . ?
C72 C73 1.393(5) . ?
C72 H72 0.9500 . n
C73 C74 1.379(6) . ?
C73 H73 0.9500 . n
C74 C75 1.373(6) . ?
C74 H74 0.9500 . n
C75 C76 1.393(5) . ?
C75 H75 0.9500 . n
C76 H76 0.9500 . n
C81 C82 1.390(4) . ?
C81 C86 1.405(4) . ?
C82 C83 1.397(4) . ?
C82 H82 0.9500 . n
C83 C84 1.384(6) . ?
C83 H83 0.9500 . n
C84 C85 1.387(6) . ?
C84 H84 0.9500 . n
C85 C86 1.394(5) . ?
C85 H85 0.9500 . n
C86 H86 0.9500 . n
C91 C92 1.396(4) . ?
C91 C96 1.401(4) . ?
C92 C93 1.382(5) . ?
C92 H92 0.9500 . n
C93 C94 1.393(6) . ?
C93 H93 0.9500 . n
C94 C95 1.383(5) . ?
C94 H94 0.9500 . n
C95 C96 1.396(4) . ?
C95 H95 0.9500 . n
C96 H96 0.9500 . n
Cl1A C99 1.69001(10) . ?
Cl1B C99 1.69001(10) . ?
Cl1C C99 1.68999(11) . ?
Cl1D C99 1.69001(11) . ?
Cl2 C99 1.712(5) . ?
C99 H99A 0.9900 . n
C99 H99B 0.9900 . n
C98 Cl3 1.634(13) . ?
C98 Cl3 1.697(12) 3_566 ?
C98 H98A 0.9900 . n
C98 H98B 0.9900 . n
Cl3 C98 1.697(12) 3_566 ?
